data_7039698
loop_
_publ_author_name
'Song, Jiang-Feng'
'Li, Si-Zhe'
'Zhou, Rui-Sha'
'Shao, Jia'
'Qiu, Xiao-Min'
'Jia, Ying-Ying'
'Wang, Jun'
'Zhang, Xiao'

_publ_section_title
;
 Three novel Cu6S6 cluster-based coordination compounds: synthesis,
 framework modulation and the sensing of small molecules and Fe(3+) ions.
;
_journal_issue 29
_journal_name_full 'Dalton transactions (Cambridge, England : 2003)'
_journal_page_first 11883
_journal_page_last 11891
_journal_paper_doi 10.1039/c6dt02264b
_journal_volume 45
_journal_year 2016
_chemical_formula_sum 'C30 H30 Cu12 I6 N12 S6'
_chemical_formula_weight 2274.90
_chemical_name_systematic
; 
 ? 
;
_space_group_IT_number 14
_symmetry_cell_setting monoclinic
_symmetry_space_group_name_Hall '-P 2yn'
_symmetry_space_group_name_H-M 'P 1 21/n 1'
_atom_sites_solution_hydrogens geom
_atom_sites_solution_primary direct
_atom_sites_solution_secondary difmap
_audit_creation_method SHELXL-97
_audit_update_record
;
2016-05-29 deposited with the CCDC.
2016-06-24 downloaded from the CCDC.
;
_cell_angle_alpha 90.00
_cell_angle_beta 97.415(3)
_cell_angle_gamma 90.00
_cell_formula_units_Z 2
_cell_length_a 11.5116(4)
_cell_length_b 11.0849(4)
_cell_length_c 20.7805(7)
_cell_measurement_reflns_used 3486
_cell_measurement_temperature 293(2)
_cell_measurement_theta_max 25.10
_cell_measurement_theta_min 3.09
_cell_volume 2629.52(16)
_computing_cell_refinement 'Bruker SMART'
_computing_data_collection 'Bruker SMART'
_computing_data_reduction 'Bruker SAINT'
_computing_molecular_graphics 'Bruker SHELXTL'
_computing_publication_material 'Bruker SHELXTL'
_computing_structure_refinement 'SHELXL-97 (Sheldrick, 1997)'
_computing_structure_solution 'SHELXS-97 (Sheldrick, 1990)'
_diffrn_ambient_temperature 293(2)
_diffrn_detector_area_resol_mean 9.00cm
_diffrn_measured_fraction_theta_full 0.998
_diffrn_measured_fraction_theta_max 0.998
_diffrn_measurement_device_type 'CCD area detector'
_diffrn_measurement_method 'phi and omega scans'
_diffrn_radiation_monochromator graphite
_diffrn_radiation_source 'fine-focus sealed tube'
_diffrn_radiation_type MoK\a
_diffrn_radiation_wavelength 0.71073
_diffrn_reflns_av_R_equivalents 0.0321
_diffrn_reflns_av_sigmaI/netI 0.0580
_diffrn_reflns_limit_h_max 13
_diffrn_reflns_limit_h_min -9
_diffrn_reflns_limit_k_max 12
_diffrn_reflns_limit_k_min -13
_diffrn_reflns_limit_l_max 19
_diffrn_reflns_limit_l_min -24
_diffrn_reflns_number 9691
_diffrn_reflns_theta_full 25.10
_diffrn_reflns_theta_max 25.10
_diffrn_reflns_theta_min 3.09
_diffrn_standards_decay_% none
_diffrn_standards_interval_count none
_diffrn_standards_interval_time none
_diffrn_standards_number none
_exptl_absorpt_coefficient_mu 8.544
_exptl_absorpt_correction_T_max 0.5135
_exptl_absorpt_correction_T_min 0.3606
_exptl_absorpt_correction_type empirical
_exptl_absorpt_process_details SADABS
_exptl_crystal_colour Yellow
_exptl_crystal_density_diffrn 2.873
_exptl_crystal_density_meas ?
_exptl_crystal_density_method 'not measured'
_exptl_crystal_description Block
_exptl_crystal_F_000 2112
_exptl_crystal_size_max 0.15
_exptl_crystal_size_mid 0.11
_exptl_crystal_size_min 0.09
_refine_diff_density_max 0.929
_refine_diff_density_min -0.685
_refine_diff_density_rms 0.123
_refine_ls_extinction_method none
_refine_ls_goodness_of_fit_ref 0.905
_refine_ls_hydrogen_treatment mixed
_refine_ls_matrix_type full
_refine_ls_number_parameters 301
_refine_ls_number_reflns 4680
_refine_ls_number_restraints 0
_refine_ls_restrained_S_all 0.905
_refine_ls_R_factor_all 0.0505
_refine_ls_R_factor_gt 0.0302
_refine_ls_shift/su_max 0.003
_refine_ls_shift/su_mean 0.000
_refine_ls_structure_factor_coef Fsqd
_refine_ls_weighting_details 'calc w=1/[\s^2^(Fo^2^)+(0.0129P)^2^+0.0000P] where P=(Fo^2^+2Fc^2^)/3'
_refine_ls_weighting_scheme calc
_refine_ls_wR_factor_gt 0.0478
_refine_ls_wR_factor_ref 0.0519
_reflns_number_gt 3486
_reflns_number_total 4680
_reflns_threshold_expression >2sigma(I)
_cod_data_source_file c6dt02264b2.cif
_cod_data_source_block s
_cod_depositor_comments
;
The following automatic conversions were performed:

'_symmetry_cell_setting' value 'Monoclinic' changed to 'monoclinic'
according to
/usr/data/users/saulius/crontab/automatic-downloads/rss-feeds/RSC/lib/dictionaries/cif_core.dic
dictionary named 'cif_core.dic' version 2.4.2 from 2011-04-26.

'_exptl_crystal_density_meas' value 'none' was changed to '?' - the
value is perceived as not measured.

Automatic conversion script
Id: cif_fix_values 4268 2015-11-12 08:31:59Z antanas 

 Adding full bibliography for 7039697--7039699.cif.
;
_cod_original_sg_symbol_H-M P2(1)/n
_cod_database_code 7039698

loop_
_symmetry_equiv_pos_as_xyz
'x, y, z'
'-x+1/2, y+1/2, -z+1/2'
'-x, -y, -z'
'x-1/2, -y-1/2, z-1/2'

loop_
_atom_site_label
_atom_site_type_symbol
_atom_site_fract_x
_atom_site_fract_y
_atom_site_fract_z
_atom_site_U_iso_or_equiv
_atom_site_adp_type
_atom_site_occupancy
_atom_site_symmetry_multiplicity
_atom_site_calc_flag
_atom_site_refinement_flags
N2 N 0.6029(4) 0.6964(4) 1.0064(2) 0.0311(12) Uani 1 1 d .
C12 C 0.6415(5) 0.2126(5) 0.8147(3) 0.0341(14) Uani 1 1 d .
H12 H 0.5948 0.1499 0.7963 0.041 Uiso 1 1 calc R
N3 N 1.0994(4) 0.3410(4) 0.8644(2) 0.0376(13) Uani 1 1 d .
C10 C 1.3018(6) 0.3925(6) 0.7115(3) 0.067(2) Uani 1 1 d .
H10A H 1.2538 0.4262 0.6747 0.101 Uiso 1 1 calc R
H10B H 1.3355 0.3181 0.6992 0.101 Uiso 1 1 calc R
H10C H 1.3633 0.4482 0.7265 0.101 Uiso 1 1 calc R
N1 N 0.7006(4) 0.5153(4) 1.0403(2) 0.0287(11) Uani 1 1 d .
C9 C 1.2278(5) 0.3690(6) 0.7650(3) 0.0444(17) Uani 1 1 d .
C6 C 1.1108(5) 0.4475(5) 0.8343(3) 0.0353(15) Uani 1 1 d .
C1 C 0.6934(5) 0.6198(5) 1.0075(3) 0.0260(13) Uani 1 1 d .
C2 C 0.6165(5) 0.4880(5) 1.0767(3) 0.0340(15) Uani 1 1 d .
N6 N 0.7735(4) 0.3959(4) 0.8677(2) 0.0252(11) Uani 1 1 d .
N4 N 1.1738(4) 0.4666(4) 0.7867(2) 0.0358(12) Uani 1 1 d .
N5 N 0.7127(4) 0.1915(4) 0.8702(2) 0.0272(11) Uani 1 1 d .
I1 I 0.67923(4) 0.02147(4) 1.031752(19) 0.04246(12) Uani 1 1 d .
I2 I 1.04850(3) 0.05467(4) 1.102265(17) 0.03505(11) Uani 1 1 d .
I3 I 0.58752(4) -0.12371(4) 0.83188(2) 0.04466(13) Uani 1 1 d .
Cu2 Cu 0.88639(6) 0.52023(6) 0.91271(4) 0.03629(19) Uani 1 1 d .
Cu4 Cu 0.89470(6) 0.06403(7) 1.00045(4) 0.0420(2) Uani 1 1 d .
Cu5 Cu 0.72630(7) 0.02060(6) 0.90694(4) 0.0414(2) Uani 1 1 d .
Cu1 Cu 0.85089(6) 0.41895(6) 1.03553(3) 0.0377(2) Uani 1 1 d .
Cu3 Cu 1.04222(6) 0.33901(7) 0.95110(4) 0.0407(2) Uani 1 1 d .
Cu6 Cu 0.61961(8) -0.15506(7) 0.95296(4) 0.0532(2) Uani 1 1 d .
S1 S 0.80886(12) 0.66849(12) 0.96746(7) 0.0288(3) Uani 1 1 d .
S2 S 1.04256(12) 0.57553(12) 0.86428(7) 0.0294(3) Uani 1 1 d .
S3 S 0.86990(12) 0.26714(12) 0.96815(7) 0.0274(3) Uani 1 1 d .
C11 C 0.7763(4) 0.2858(5) 0.8952(3) 0.0246(13) Uani 1 1 d .
C14 C 0.7030(5) 0.4136(5) 0.8125(3) 0.0311(14) Uani 1 1 d .
C13 C 0.6348(5) 0.3212(5) 0.7845(3) 0.0363(15) Uani 1 1 d .
H13 H 0.5855 0.3328 0.7459 0.044 Uiso 1 1 calc R
C3 C 0.5238(5) 0.5656(6) 1.0795(3) 0.0419(16) Uani 1 1 d .
H3 H 0.4658 0.5486 1.1055 0.050 Uiso 1 1 calc R
C4 C 0.5196(5) 0.6682(6) 1.0429(3) 0.0426(17) Uani 1 1 d .
H4 H 0.4564 0.7203 1.0435 0.051 Uiso 1 1 calc R
C15 C 0.6992(6) 0.5382(5) 0.7845(3) 0.0473(17) Uani 1 1 d .
H15A H 0.6545 0.5897 0.8092 0.071 Uiso 1 1 calc R
H15B H 0.6631 0.5357 0.7403 0.071 Uiso 1 1 calc R
H15C H 0.7774 0.5690 0.7863 0.071 Uiso 1 1 calc R
C8 C 1.2187(6) 0.2570(6) 0.7919(3) 0.0524(19) Uani 1 1 d .
H8 H 1.2560 0.1904 0.7766 0.063 Uiso 1 1 calc R
C7 C 1.1542(6) 0.2465(6) 0.8412(3) 0.0505(18) Uani 1 1 d .
H7 H 1.1472 0.1711 0.8598 0.061 Uiso 1 1 calc R
C5 C 0.6298(5) 0.3723(5) 1.1132(3) 0.0484(18) Uani 1 1 d .
H5A H 0.6542 0.3102 1.0857 0.073 Uiso 1 1 calc R
H5B H 0.5561 0.3504 1.1270 0.073 Uiso 1 1 calc R
H5C H 0.6875 0.3817 1.1506 0.073 Uiso 1 1 calc R

loop_
_atom_site_aniso_label
_atom_site_aniso_U_11
_atom_site_aniso_U_22
_atom_site_aniso_U_33
_atom_site_aniso_U_23
_atom_site_aniso_U_13
_atom_site_aniso_U_12
N2 0.025(3) 0.030(3) 0.038(3) 0.001(2) 0.005(2) -0.008(2)
C12 0.039(4) 0.032(3) 0.029(4) -0.008(3) -0.005(3) -0.002(3)
N3 0.048(3) 0.030(3) 0.034(3) 0.001(2) 0.004(3) -0.002(3)
C10 0.076(6) 0.077(5) 0.053(5) -0.011(4) 0.023(4) 0.005(5)
N1 0.027(3) 0.031(3) 0.028(3) 0.002(2) 0.001(2) -0.004(2)
C9 0.039(4) 0.061(5) 0.034(4) -0.009(4) 0.005(3) -0.002(4)
C6 0.028(3) 0.044(4) 0.031(4) -0.001(3) -0.005(3) -0.013(3)
C1 0.022(3) 0.029(3) 0.026(3) -0.001(3) 0.000(2) -0.012(3)
C2 0.032(4) 0.038(4) 0.032(4) 0.006(3) 0.006(3) -0.012(3)
N6 0.026(3) 0.027(3) 0.022(3) 0.004(2) 0.001(2) 0.001(2)
N4 0.034(3) 0.049(3) 0.026(3) -0.001(2) 0.007(2) -0.006(3)
N5 0.025(3) 0.027(3) 0.028(3) 0.000(2) -0.002(2) -0.001(2)
I1 0.0408(3) 0.0516(3) 0.0360(3) -0.0036(2) 0.00904(19) -0.0126(2)
I2 0.0312(2) 0.0494(3) 0.0235(2) -0.00319(18) -0.00043(16) 0.0017(2)
I3 0.0487(3) 0.0430(3) 0.0387(3) 0.0028(2) -0.0082(2) -0.0176(2)
Cu2 0.0384(5) 0.0320(4) 0.0401(5) 0.0007(3) 0.0115(4) -0.0065(4)
Cu4 0.0410(5) 0.0468(5) 0.0353(5) 0.0006(4) -0.0058(4) 0.0009(4)
Cu5 0.0475(5) 0.0349(4) 0.0384(5) 0.0055(4) -0.0071(4) -0.0127(4)
Cu1 0.0451(5) 0.0368(4) 0.0300(5) -0.0022(3) 0.0010(3) 0.0019(4)
Cu3 0.0322(4) 0.0492(5) 0.0402(5) 0.0095(4) 0.0024(3) -0.0081(4)
Cu6 0.0682(6) 0.0432(5) 0.0464(6) 0.0105(4) 0.0000(4) -0.0167(5)
S1 0.0277(8) 0.0295(8) 0.0302(9) 0.0033(7) 0.0073(6) -0.0055(7)
S2 0.0289(8) 0.0331(8) 0.0265(9) 0.0029(7) 0.0048(6) -0.0040(7)
S3 0.0293(8) 0.0274(8) 0.0239(8) 0.0022(6) -0.0025(6) -0.0052(7)
C11 0.021(3) 0.028(3) 0.025(3) -0.001(3) 0.002(2) 0.002(3)
C14 0.039(4) 0.032(3) 0.024(4) 0.006(3) 0.007(3) 0.002(3)
C13 0.044(4) 0.037(4) 0.025(4) 0.001(3) -0.006(3) 0.002(3)
C3 0.041(4) 0.051(4) 0.037(4) 0.005(3) 0.018(3) -0.009(4)
C4 0.030(4) 0.048(4) 0.051(5) -0.004(3) 0.012(3) -0.001(3)
C15 0.064(5) 0.039(4) 0.037(4) 0.008(3) -0.001(3) 0.008(4)
C8 0.071(5) 0.048(4) 0.040(5) -0.003(4) 0.014(4) 0.003(4)
C7 0.064(5) 0.042(4) 0.044(5) 0.001(3) 0.002(4) 0.001(4)
C5 0.046(4) 0.045(4) 0.054(5) 0.016(3) 0.005(3) -0.017(4)

loop_
_atom_type_symbol
_atom_type_description
_atom_type_scat_dispersion_real
_atom_type_scat_dispersion_imag
_atom_type_scat_source
C C 0.0033 0.0016 'International Tables Vol C Tables 4.2.6.8 and 6.1.1.4'
H H 0.0000 0.0000 'International Tables Vol C Tables 4.2.6.8 and 6.1.1.4'
N N 0.0061 0.0033 'International Tables Vol C Tables 4.2.6.8 and 6.1.1.4'
S S 0.1246 0.1234 'International Tables Vol C Tables 4.2.6.8 and 6.1.1.4'
Cu Cu 0.3201 1.2651 'International Tables Vol C Tables 4.2.6.8 and 6.1.1.4'
I I -0.4742 1.8119 'International Tables Vol C Tables 4.2.6.8 and 6.1.1.4'

loop_
_geom_angle_atom_site_label_1
_geom_angle_atom_site_label_2
_geom_angle_atom_site_label_3
_geom_angle
_geom_angle_site_symmetry_1
_geom_angle_site_symmetry_3
C4 N2 C1 117.1(5) . .
C4 N2 Cu6 129.3(4) . 1_565
C1 N2 Cu6 113.5(3) . 1_565
N5 C12 C13 122.9(5) . .
C7 N3 C6 115.8(5) . .
C7 N3 Cu3 122.7(4) . .
C6 N3 Cu3 119.5(4) . .
C2 N1 C1 118.7(5) . .
C2 N1 Cu1 126.0(4) . .
C1 N1 Cu1 115.1(3) . .
N4 C9 C8 121.7(6) . .
N4 C9 C10 115.8(6) . .
C8 C9 C10 122.5(6) . .
N4 C6 N3 125.8(6) . .
N4 C6 S2 116.6(5) . .
N3 C6 S2 117.5(4) . .
N1 C1 N2 123.5(5) . .
N1 C1 S1 120.6(4) . .
N2 C1 S1 115.7(4) . .
N1 C2 C3 120.2(5) . .
N1 C2 C5 116.7(5) . .
C3 C2 C5 123.1(5) . .
C14 N6 C11 118.5(5) . .
C14 N6 Cu2 125.3(4) . .
C11 N6 Cu2 116.1(4) . .
C6 N4 C9 116.3(5) . .
C11 N5 C12 116.0(5) . .
C11 N5 Cu5 124.4(4) . .
C12 N5 Cu5 119.4(4) . .
Cu6 I1 Cu4 99.06(3) . .
Cu6 I1 Cu5 57.48(2) . .
Cu4 I1 Cu5 57.68(2) . .
Cu4 I2 Cu4 64.88(3) . 3_757
Cu4 I2 Cu5 120.52(3) . 3_757
Cu4 I2 Cu5 57.53(2) 3_757 3_757
Cu6 I3 Cu5 59.43(3) . .
N6 Cu2 S1 117.10(12) . .
N6 Cu2 S2 118.51(12) . .
S1 Cu2 S2 114.74(6) . .
N6 Cu2 Cu3 89.56(12) . .
S1 Cu2 Cu3 132.52(5) . .
S2 Cu2 Cu3 78.45(4) . .
N6 Cu2 Cu1 89.29(12) . .
S1 Cu2 Cu1 73.98(4) . .
S2 Cu2 Cu1 135.84(5) . .
Cu3 Cu2 Cu1 67.48(3) . .
S3 Cu4 I2 108.49(4) . .
S3 Cu4 Cu5 85.01(4) . .
I2 Cu4 Cu5 165.86(4) . .
S3 Cu4 I2 106.10(4) . 3_757
I2 Cu4 I2 115.12(3) . 3_757
Cu5 Cu4 I2 63.04(3) . 3_757
S3 Cu4 I1 98.92(4) . .
I2 Cu4 I1 110.60(3) . .
Cu5 Cu4 I1 61.76(3) . .
I2 Cu4 I1 115.96(3) 3_757 .
S3 Cu4 Cu4 123.60(5) . 3_757
I2 Cu4 Cu4 58.94(3) . 3_757
Cu5 Cu4 Cu4 117.44(4) . 3_757
I2 Cu4 Cu4 56.18(3) 3_757 3_757
I1 Cu4 Cu4 137.47(4) . 3_757
N5 Cu5 Cu6 146.17(12) . .
N5 Cu5 Cu4 96.98(13) . .
Cu6 Cu5 Cu4 102.07(3) . .
N5 Cu5 I3 109.36(13) . .
Cu6 Cu5 I3 58.19(3) . .
Cu4 Cu5 I3 153.12(4) . .
N5 Cu5 I1 109.81(12) . .
Cu6 Cu5 I1 58.69(3) . .
Cu4 Cu5 I1 60.56(2) . .
I3 Cu5 I1 112.83(3) . .
N5 Cu5 I2 106.42(12) . 3_757
Cu6 Cu5 I2 107.32(3) . 3_757
Cu4 Cu5 I2 59.43(2) . 3_757
I3 Cu5 I2 106.26(3) . 3_757
I1 Cu5 I2 111.89(3) . 3_757
N1 Cu1 S3 125.39(13) . .
N1 Cu1 S2 107.52(13) . 3_767
S3 Cu1 S2 120.81(6) . 3_767
N1 Cu1 Cu2 93.27(12) . .
S3 Cu1 Cu2 72.42(4) . .
S2 Cu1 Cu2 133.01(5) 3_767 .
N1 Cu1 Cu3 82.29(12) . 3_767
S3 Cu1 Cu3 132.51(5) . 3_767
S2 Cu1 Cu3 73.77(4) 3_767 3_767
Cu2 Cu1 Cu3 67.78(3) . 3_767
N3 Cu3 S3 123.80(14) . .
N3 Cu3 S1 111.82(14) . 3_767
S3 Cu3 S1 118.62(6) . 3_767
N3 Cu3 Cu2 90.49(14) . .
S3 Cu3 Cu2 75.14(4) . .
S1 Cu3 Cu2 130.71(5) 3_767 .
N3 Cu3 Cu1 83.84(13) . 3_767
S3 Cu3 Cu1 133.27(5) . 3_767
S1 Cu3 Cu1 72.22(4) 3_767 3_767
Cu2 Cu3 Cu1 67.07(3) . 3_767
N2 Cu6 I3 130.76(13) 1_545 .
N2 Cu6 Cu5 156.52(13) 1_545 .
I3 Cu6 Cu5 62.38(3) . .
N2 Cu6 I1 107.85(13) 1_545 .
I3 Cu6 I1 121.37(3) . .
Cu5 Cu6 I1 63.83(3) . .
C1 S1 Cu2 113.09(19) . .
C1 S1 Cu3 100.56(19) . 3_767
Cu2 S1 Cu3 92.29(6) . 3_767
C6 S2 Cu2 110.7(2) . .
C6 S2 Cu1 97.61(19) . 3_767
Cu2 S2 Cu1 88.03(6) . 3_767
C11 S3 Cu3 106.45(18) . .
C11 S3 Cu1 110.87(18) . .
Cu3 S3 Cu1 89.51(6) . .
C11 S3 Cu4 113.39(18) . .
Cu3 S3 Cu4 108.19(6) . .
Cu1 S3 Cu4 124.29(7) . .
N5 C11 N6 124.0(5) . .
N5 C11 S3 119.2(4) . .
N6 C11 S3 116.9(4) . .
N6 C14 C13 120.4(5) . .
N6 C14 C15 117.0(5) . .
C13 C14 C15 122.5(5) . .
C12 C13 C14 118.2(6) . .
C4 C3 C2 117.9(5) . .
N2 C4 C3 122.4(6) . .
C7 C8 C9 117.8(6) . .
N3 C7 C8 122.5(6) . .

loop_
_geom_bond_atom_site_label_1
_geom_bond_atom_site_label_2
_geom_bond_distance
_geom_bond_site_symmetry_2
N2 C4 1.334(7) .
N2 C1 1.343(6) .
N2 Cu6 2.009(4) 1_565
C12 N5 1.346(6) .
C12 C13 1.354(7) .
N3 C7 1.344(7) .
N3 C6 1.350(7) .
N3 Cu3 1.996(5) .
C10 C9 1.509(8) .
N1 C2 1.339(6) .
N1 C1 1.341(6) .
N1 Cu1 2.046(4) .
C9 N4 1.353(7) .
C9 C8 1.371(8) .
C6 N4 1.317(7) .
C6 S2 1.774(6) .
C1 S1 1.742(5) .
C2 C3 1.378(7) .
C2 C5 1.488(7) .
N6 C14 1.332(6) .
N6 C11 1.346(6) .
N6 Cu2 2.037(4) .
N5 C11 1.342(6) .
N5 Cu5 2.042(4) .
I1 Cu6 2.5867(9) .
I1 Cu4 2.6859(8) .
I1 Cu5 2.7172(9) .
I2 Cu4 2.5797(8) .
I2 Cu4 2.6600(8) 3_757
I2 Cu5 2.7535(9) 3_757
I3 Cu6 2.5195(9) .
I3 Cu5 2.6271(8) .
Cu2 S1 2.2481(15) .
Cu2 S2 2.2555(15) .
Cu2 Cu3 2.7423(10) .
Cu2 Cu1 2.8653(10) .
Cu4 S3 2.3562(15) .
Cu4 Cu5 2.6064(10) .
Cu4 I2 2.6600(8) 3_757
Cu4 Cu4 2.8116(15) 3_757
Cu5 Cu6 2.5529(10) .
Cu5 I2 2.7535(9) 3_757
Cu1 S3 2.2179(15) .
Cu1 S2 2.2768(16) 3_767
Cu1 Cu3 2.9498(10) 3_767
Cu3 S3 2.2084(15) .
Cu3 S1 2.2497(16) 3_767
Cu3 Cu1 2.9498(10) 3_767
Cu6 N2 2.009(4) 1_545
S1 Cu3 2.2497(16) 3_767
S2 Cu1 2.2768(16) 3_767
S3 C11 1.754(5) .
C14 C13 1.373(7) .
C14 C15 1.496(7) .
C3 C4 1.365(7) .
C8 C7 1.345(8) .
